data_1573918
loop_
_publ_author_name
'Datta, Paramita'
'Maji, Subir'
'Biswas, Prativa'
'Jain, Divya'
'Dey, Partha Protim'
'Mandal, Swadhin K.'

_publ_section_title
;
 An organophotocatalytic redox-neutral strategy for late-stage drug
 functionalization with SO<sub>2</sub> gas.
;
_journal_issue 12
_journal_name_full 'Chemical science'
_journal_page_first 5064
_journal_page_last 5075
_journal_paper_doi 10.1039/d4sc08380f
_journal_volume 16
_journal_year 2025
_chemical_formula_moiety 'C23 H20 Cl N3 O3 S'
_chemical_formula_sum 'C23 H20 Cl N3 O3 S'
_chemical_formula_weight 453.93
_space_group_crystal_system orthorhombic
_space_group_IT_number 61
_space_group_name_Hall '-P 2ac 2ab'
_space_group_name_H-M_alt 'P b c a'
_atom_sites_solution_hydrogens geom
_atom_sites_solution_primary iterative
_audit_creation_date 2024-08-28
_audit_creation_method
;
Olex2 1.5
(compiled 2023.03.06 svn.rbb2c1857 for OlexSys, GUI svn.r6748)
;
_audit_update_record
;
2024-08-28 deposited with the CCDC.	2025-02-13 downloaded from the CCDC.
;
_cell_angle_alpha 90
_cell_angle_beta 90
_cell_angle_gamma 90
_cell_formula_units_Z 8
_cell_length_a 16.52030(10)
_cell_length_b 11.14400(10)
_cell_length_c 23.4626(2)
_cell_measurement_reflns_used 36331
_cell_measurement_temperature 290(9)
_cell_measurement_theta_max 68.2250
_cell_measurement_theta_min 2.6350
_cell_volume 4319.52(6)
_computing_cell_refinement 'CrysAlisPro 1.171.43.119a (Rigaku OD, 2024)'
_computing_data_collection 'CrysAlisPro 1.171.43.119a (Rigaku OD, 2024)'
_computing_data_reduction 'CrysAlisPro 1.171.43.119a (Rigaku OD, 2024)'
_computing_molecular_graphics 'Olex2 1.5 (Dolomanov et al., 2009)'
_computing_publication_material 'Olex2 1.5 (Dolomanov et al., 2009)'
_computing_structure_refinement 'SHELXL 2018/3 (Sheldrick, 2015)'
_computing_structure_solution 'olex2.solve 1.5 (Bourhis et al., 2015)'
_diffrn_ambient_temperature 290.15
_diffrn_detector_area_resol_mean 10.0000
_diffrn_detector_type HyPix3000
_diffrn_measured_fraction_theta_full 0.999
_diffrn_measured_fraction_theta_max 0.997
_diffrn_measurement_details
;
List of Runs (angles in degrees, time in seconds):

  # Type    Start    End  Width  t~exp~   \w     \q     \k     \f   Frames
#--------------------------------------------------------------------------
  1  \w   -109.00 -14.00   0.50    1.09    --  -40.83 -75.00-170.00  190
  2  \w   -109.00 -14.00   0.50    1.09    --  -40.83 -75.00-170.00  190
  3  \w    -67.00  29.00   0.50    1.09    --  -40.83  75.00 -43.00  192
  4  \w    -61.00  27.00   0.50    1.09    --  -40.83  55.00 104.00  176
  5  \w    -74.00  29.00   0.50    1.09    --  -40.83  97.00-157.00  206
  6  \w    -74.00  29.00   0.50    1.09    --  -40.83  97.00-157.00  206
  7  \w     -7.00  74.00   0.50    1.09    --   40.83 -97.00  94.00  162
  8  \w    -26.00  62.00   0.50    1.09    --   40.83 -55.00 -37.00  176
  9  \w    -81.00  -9.00   0.50    4.50    --  -82.50  97.00-157.00  144
 10  \w   -155.00 -84.00   0.50    4.50    --  -82.50 -97.00  94.00  142
 11  \w    -98.00 -13.00   0.50    4.50    --  -82.50  75.00 -43.00  170
 12  \w    -63.00 -14.00   0.50    4.50    --  -82.50  55.00 104.00   98
 13  \w     76.00 164.00   0.50    4.50    --   96.35  55.00 104.00  176
 14  \w     70.00 166.00   0.50    4.50    --   96.35  75.00 -43.00  192
 15  \w     24.00 107.00   0.50    4.50    --   96.35 -97.00  94.00  166
 16  \w     27.00  98.00   0.50    4.50    --   96.35 -75.00-170.00  142
 17  \w     29.00  63.00   0.50    4.50    --   96.35 -55.00 -37.00   68
 18  \w   -108.00 -20.00   0.50    1.09    --  -40.83 -55.00 -37.00  176
 19  \w   -108.00 -63.00   0.50    1.09    --  -40.83-139.00-180.00   90
 20  \w   -108.00 -63.00   0.50    1.09    --  -40.83-139.00 150.00   90
 21  \w    -31.00  28.00   0.50    1.09    --   40.83 -21.00  30.00  118
 22  \w     20.00 109.00   0.50    1.09    --   40.83  55.00 104.00  178
 23  \w     20.00 109.00   0.50    1.09    --   40.83  55.00 104.00  178
 24  \w     30.00  57.00   0.50    4.50    --   96.35 -50.00-150.00   54
 25  \w     30.00  57.00   0.50    4.50    --   96.35 -50.00 -30.00   54
 26  \w     30.00  57.00   0.50    4.50    --   96.35 -50.00  60.00   54
 27  \w     30.00  57.00   0.50    4.50    --   96.35 -50.00-180.00   54
 28  \w     99.00 160.00   0.50    4.50    --   96.35 117.00 -90.00  122
 29  \w     28.00  68.00   0.50    4.50    --   96.35 -59.00 -90.00   80
 30  \w     28.00  68.00   0.50    4.50    --   96.35 -59.00-180.00   80
 31  \w     30.00  57.00   0.50    4.50    --   96.35 -50.00 -90.00   54
 32  \w     29.00  83.00   0.50    4.50    --   96.35 -68.00-120.00  108
 33  \w     29.00  83.00   0.50    4.50    --   96.35 -68.00  90.00  108
 34  \w     30.00  57.00   0.50    4.50    --   96.35 -50.00  90.00   54
 35  \w   -109.00 -14.00   0.50    1.09    --  -40.83 -77.00-150.00  190
 36  \w    -37.00  27.00   0.50    1.09    --  -40.83  32.00-150.00  128
 37  \w   -109.00 -14.00   0.50    1.09    --  -40.83 -77.00 120.00  190
 38  \w   -108.00 -17.00   0.50    1.09    --  -40.83 -66.00 -60.00  182
 39  \w   -109.00 -14.00   0.50    1.09    --  -40.83 -77.00-120.00  190
 40  \w   -108.00 -17.00   0.50    1.09    --  -40.83 -66.00 150.00  182
 41  \w   -109.00 -28.00   0.50    1.09    --  -40.83 -32.00   0.00  162
 42  \w   -109.00 -14.00   0.50    1.09    --  -40.83 -77.00  60.00  190
 43  \w   -109.00 -14.00   0.50    1.09    --  -40.83 -77.00 -90.00  190
 44  \w   -109.00 -14.00   0.50    1.09    --  -40.83 -77.00   0.00  190
 45  \w     14.00 110.00   0.50    1.09    --   40.83  77.00   0.00  192
 46  \w    -35.00  24.00   0.50    1.09    --   40.83 -11.00  90.00  118
 47  \w    -35.00  24.00   0.50    1.09    --   40.83 -11.00 -30.00  118
 48  \w     41.00 101.00   0.50    1.09    --   40.83-139.00  60.00  120
 49  \w   -151.00 -63.00   0.50    4.50    --  -82.50 -77.00 -90.00  176
 50  \w     37.00 174.00   0.50    4.50    --   96.35   8.00 -90.00  274
 51  \w     72.00 164.00   0.50    4.50    --   96.35  68.00  60.00  184
 52  \w     77.00 163.00   0.50    4.50    --   96.35  50.00 -60.00  172
 53  \w     71.00 170.00   0.50    4.50    --   96.35  17.00  60.00  198
 54  \w     77.00 163.00   0.50    4.50    --   96.35  50.00 150.00  172
 55  \w     81.00 165.00   0.50    4.50    --   96.35 145.00 150.00  168
;
_diffrn_measurement_device 'four-circle diffractometer'
_diffrn_measurement_device_type 'XtaLAB Synergy, Dualflex, HyPix3000'
_diffrn_measurement_method '\w scans'
_diffrn_radiation_type CuK\a
_diffrn_radiation_wavelength 1.54184
_diffrn_reflns_av_R_equivalents 0.0579
_diffrn_reflns_av_unetI/netI 0.0210
_diffrn_reflns_Laue_measured_fraction_full 0.999
_diffrn_reflns_Laue_measured_fraction_max 0.997
_diffrn_reflns_limit_h_max 16
_diffrn_reflns_limit_h_min -19
_diffrn_reflns_limit_k_max 13
_diffrn_reflns_limit_k_min -13
_diffrn_reflns_limit_l_max 28
_diffrn_reflns_limit_l_min -28
_diffrn_reflns_number 56123
_diffrn_reflns_point_group_measured_fraction_full 0.999
_diffrn_reflns_point_group_measured_fraction_max 0.997
_diffrn_reflns_theta_full 67.684
_diffrn_reflns_theta_max 68.254
_diffrn_reflns_theta_min 3.768
_exptl_absorpt_coefficient_mu 2.727
_exptl_absorpt_correction_T_max 1.00000
_exptl_absorpt_correction_T_min 0.48869
_exptl_absorpt_correction_type multi-scan
_exptl_absorpt_process_details
;
CrysAlisPro 1.171.43.119a (Rigaku Oxford Diffraction, 2024)
Empirical absorption correction using spherical harmonics,
implemented in SCALE3 ABSPACK scaling algorithm.
;
_exptl_crystal_colour 'clear light colourless'
_exptl_crystal_colour_lustre clear
_exptl_crystal_colour_modifier light
_exptl_crystal_colour_primary colourless
_exptl_crystal_density_diffrn 1.396
_exptl_crystal_description block
_exptl_crystal_F_000 1888
_exptl_crystal_size_max 0.148
_exptl_crystal_size_mid 0.14
_exptl_crystal_size_min 0.136
_refine_diff_density_max 0.381
_refine_diff_density_min -0.307
_refine_diff_density_rms 0.038
_refine_ls_extinction_method none
_refine_ls_goodness_of_fit_ref 1.059
_refine_ls_hydrogen_treatment constr
_refine_ls_matrix_type full
_refine_ls_number_parameters 280
_refine_ls_number_reflns 3935
_refine_ls_number_restraints 0
_refine_ls_restrained_S_all 1.059
_refine_ls_R_factor_all 0.0361
_refine_ls_R_factor_gt 0.0328
_refine_ls_shift/su_max 0.002
_refine_ls_shift/su_mean 0.000
_refine_ls_structure_factor_coef Fsqd
_refine_ls_weighting_details 'w=1/[\s^2^(Fo^2^)+(0.0547P)^2^+1.0676P] where P=(Fo^2^+2Fc^2^)/3'
_refine_ls_weighting_scheme calc
_refine_ls_wR_factor_gt 0.0957
_refine_ls_wR_factor_ref 0.0989
_reflns_Friedel_coverage 0.000
_reflns_number_gt 3536
_reflns_number_total 3935
_reflns_threshold_expression 'I > 2\s(I)'
_cod_data_source_file d4sc08380f2.cif
_cod_data_source_block 3x_auto
_cod_depositor_comments 'Adding full bibliography for 1573911--1573921.cif.'
_cod_database_code 1573918
_shelx_shelxl_version_number 2018/3
_shelx_space_group_comment
;
The symmetry employed for this shelxl refinement is uniquely defined
by the following loop, which should always be used as a source of
symmetry information in preference to the above space-group names.
They are only intended as comments.
;
_shelx_estimated_absorpt_t_max 0.708
_shelx_estimated_absorpt_t_min 0.688
_olex2_refinement_description
;
1.a Secondary CH2 refined with riding coordinates:
 C9(H9A,H9B), C10(H10A,H10B), C7(H7A,H7B), C8(H8A,H8B)
1.b Aromatic/amide H refined with riding coordinates:
 C23(H23), C21(H21), C20(H20), C16(H16), C2(H2), C6(H6), C19(H19), C17(H17),
 C18(H18), C5(H5), C3(H3), C4(H4)
;
_olex2_submission_special_instructions 'No special instructions were received'
_oxdiff_exptl_absorpt_empirical_details
;
Empirical correction (ABSPACK) includes:
- Absorption correction using spherical harmonics
- Frame scaling
;

loop_
_space_group_symop_operation_xyz
'x, y, z'
'-x+1/2, -y, z+1/2'
'-x, y+1/2, -z+1/2'
'x+1/2, -y+1/2, -z'
'-x, -y, -z'
'x-1/2, y, -z-1/2'
'x, -y-1/2, z-1/2'
'-x-1/2, y-1/2, z'

loop_
_atom_site_label
_atom_site_type_symbol
_atom_site_fract_x
_atom_site_fract_y
_atom_site_fract_z
_atom_site_U_iso_or_equiv
_atom_site_adp_type
_atom_site_occupancy
_atom_site_site_symmetry_order
_atom_site_calc_flag
_atom_site_refinement_flags_posn
_atom_site_refinement_flags_adp
_atom_site_refinement_flags_occupancy
_atom_site_disorder_assembly
_atom_site_disorder_group
S1 S 0.28809(2) 0.06441(3) 0.75876(2) 0.03972(13) Uani 1 1 d . . . . .
Cl1 Cl 0.07447(3) -0.04359(5) 0.40126(2) 0.06947(17) Uani 1 1 d . . . . .
O3 O 0.21543(6) 0.38888(11) 0.50357(5) 0.0522(3) Uani 1 1 d . . . . .
O1 O 0.24450(8) 0.08503(11) 0.81041(4) 0.0544(3) Uani 1 1 d . . . . .
O2 O 0.32778(8) -0.04780(10) 0.75033(5) 0.0535(3) Uani 1 1 d . . . . .
N2 N 0.12305(8) 0.14179(12) 0.61291(5) 0.0413(3) Uani 1 1 d . . . . .
N1 N 0.22285(7) 0.08039(11) 0.70703(5) 0.0379(3) Uani 1 1 d . . . . .
N3 N 0.10307(8) 0.34102(12) 0.59401(5) 0.0448(3) Uani 1 1 d . . . . .
C11 C 0.12394(8) 0.23669(13) 0.57532(6) 0.0377(3) Uani 1 1 d . . . . .
C12 C 0.13901(8) 0.20701(13) 0.51427(6) 0.0373(3) Uani 1 1 d . . . . .
C13 C 0.18160(9) 0.28632(14) 0.47981(7) 0.0418(3) Uani 1 1 d . . . . .
C23 C 0.10593(9) 0.10482(14) 0.48930(6) 0.0401(3) Uani 1 1 d . . . . .
H23 H 0.076665 0.050659 0.511314 0.048 Uiso 1 1 calc R U . . .
C9 C 0.17829(10) 0.04017(14) 0.60947(6) 0.0418(3) Uani 1 1 d . . . . .
H9A H 0.196564 0.030797 0.570431 0.050 Uiso 1 1 calc R U . . .
H9B H 0.149875 -0.032487 0.620322 0.050 Uiso 1 1 calc R U . . .
C10 C 0.25105(9) 0.05723(14) 0.64810(6) 0.0403(3) Uani 1 1 d . . . . .
H10A H 0.284589 -0.014190 0.647371 0.048 Uiso 1 1 calc R U . . .
H10B H 0.283289 0.124353 0.634781 0.048 Uiso 1 1 calc R U . . .
C7 C 0.16887(10) 0.18559(14) 0.70999(6) 0.0433(3) Uani 1 1 d . . . . .
H7A H 0.197601 0.256982 0.697733 0.052 Uiso 1 1 calc R U . . .
H7B H 0.150757 0.197769 0.748889 0.052 Uiso 1 1 calc R U . . .
C1 C 0.36144(10) 0.17829(14) 0.75104(7) 0.0444(4) Uani 1 1 d . . . . .
C15 C 0.09884(10) 0.44366(14) 0.55984(7) 0.0444(4) Uani 1 1 d . . . . .
C22 C 0.11671(9) 0.08400(15) 0.43157(7) 0.0446(4) Uani 1 1 d . . . . .
C8 C 0.09718(9) 0.16335(16) 0.67163(6) 0.0456(4) Uani 1 1 d . . . . .
H8A H 0.067217 0.094326 0.685397 0.055 Uiso 1 1 calc R U . . .
H8B H 0.061428 0.232359 0.672701 0.055 Uiso 1 1 calc R U . . .
C14 C 0.15431(10) 0.47189(15) 0.51734(7) 0.0492(4) Uani 1 1 d . . . . .
C21 C 0.15996(10) 0.16331(16) 0.39789(7) 0.0503(4) Uani 1 1 d . . . . .
H21 H 0.167286 0.147904 0.359279 0.060 Uiso 1 1 calc R U . . .
C20 C 0.19200(10) 0.26516(16) 0.42216(7) 0.0494(4) Uani 1 1 d . . . . .
H20 H 0.220580 0.319652 0.399880 0.059 Uiso 1 1 calc R U . . .
C16 C 0.04144(11) 0.53130(16) 0.57326(8) 0.0546(4) Uani 1 1 d . . . . .
H16 H 0.003150 0.515619 0.601351 0.066 Uiso 1 1 calc R U . . .
C2 C 0.35588(12) 0.28300(15) 0.78220(9) 0.0606(5) Uani 1 1 d . . . . .
H2 H 0.314326 0.294057 0.808416 0.073 Uiso 1 1 calc R U . . .
C6 C 0.42336(11) 0.1616(2) 0.71196(8) 0.0616(5) Uani 1 1 d . . . . .
H6 H 0.426694 0.090756 0.691164 0.074 Uiso 1 1 calc R U . . .
C19 C 0.15376(13) 0.58070(17) 0.48973(10) 0.0652(5) Uani 1 1 d . . . . .
H19 H 0.191410 0.596760 0.461270 0.078 Uiso 1 1 calc R U . . .
C17 C 0.04042(13) 0.64021(17) 0.54579(10) 0.0682(6) Uani 1 1 d . . . . .
H17 H 0.001279 0.696851 0.555150 0.082 Uiso 1 1 calc R U . . .
C18 C 0.09693(15) 0.66590(18) 0.50456(11) 0.0755(6) Uani 1 1 d . . . . .
H18 H 0.096853 0.740422 0.486716 0.091 Uiso 1 1 calc R U . . .
C5 C 0.47965(13) 0.2506(3) 0.70425(11) 0.0822(7) Uani 1 1 d . . . . .
H5 H 0.521080 0.240244 0.677867 0.099 Uiso 1 1 calc R U . . .
C3 C 0.41365(15) 0.37131(19) 0.77352(13) 0.0827(7) Uani 1 1 d . . . . .
H3 H 0.410638 0.442691 0.793943 0.099 Uiso 1 1 calc R U . . .
C4 C 0.47524(14) 0.3545(2) 0.73513(12) 0.0845(8) Uani 1 1 d . . . . .
H4 H 0.514103 0.413940 0.730075 0.101 Uiso 1 1 calc R U . . .

loop_
_atom_site_aniso_label
_atom_site_aniso_U_11
_atom_site_aniso_U_22
_atom_site_aniso_U_33
_atom_site_aniso_U_23
_atom_site_aniso_U_13
_atom_site_aniso_U_12
S1 0.0480(2) 0.0406(2) 0.0305(2) -0.00103(13) -0.00174(14) 0.00042(15)
Cl1 0.0824(3) 0.0784(3) 0.0477(3) -0.0192(2) -0.0012(2) -0.0185(3)
O3 0.0420(6) 0.0534(7) 0.0613(7) 0.0014(6) -0.0010(5) -0.0098(5)
O1 0.0631(7) 0.0703(7) 0.0300(5) -0.0033(5) 0.0040(5) -0.0052(6)
O2 0.0679(8) 0.0428(6) 0.0498(7) -0.0016(5) -0.0128(6) 0.0091(5)
N2 0.0439(7) 0.0504(7) 0.0298(6) 0.0025(5) 0.0036(5) 0.0064(6)
N1 0.0421(7) 0.0424(6) 0.0292(6) -0.0049(5) 0.0012(5) 0.0038(5)
N3 0.0491(7) 0.0482(7) 0.0370(7) -0.0024(6) -0.0052(6) 0.0037(6)
C11 0.0331(7) 0.0473(8) 0.0327(7) 0.0004(6) -0.0028(5) -0.0008(6)
C12 0.0337(7) 0.0464(8) 0.0317(7) 0.0028(6) -0.0026(5) 0.0009(6)
C13 0.0348(7) 0.0482(8) 0.0423(8) 0.0049(7) -0.0015(6) -0.0013(6)
C23 0.0384(7) 0.0488(8) 0.0330(7) 0.0031(6) -0.0003(6) -0.0025(6)
C9 0.0525(9) 0.0425(8) 0.0304(7) -0.0020(6) 0.0005(6) 0.0044(7)
C10 0.0456(8) 0.0457(8) 0.0295(7) -0.0030(6) 0.0035(6) 0.0084(7)
C7 0.0509(9) 0.0457(8) 0.0334(7) -0.0065(6) 0.0053(6) 0.0083(7)
C1 0.0435(8) 0.0471(8) 0.0424(8) 0.0043(7) -0.0078(6) 0.0006(7)
C15 0.0471(8) 0.0447(8) 0.0414(8) -0.0042(6) -0.0134(7) -0.0027(7)
C22 0.0432(8) 0.0554(9) 0.0352(8) -0.0034(7) -0.0034(6) 0.0023(7)
C8 0.0434(8) 0.0598(10) 0.0337(8) 0.0040(7) 0.0079(6) 0.0095(7)
C14 0.0473(9) 0.0463(8) 0.0542(10) 0.0011(7) -0.0129(7) -0.0082(7)
C21 0.0506(9) 0.0698(11) 0.0304(7) 0.0033(7) 0.0034(6) 0.0066(8)
C20 0.0473(9) 0.0615(10) 0.0392(8) 0.0128(7) 0.0064(7) -0.0004(8)
C16 0.0577(10) 0.0535(10) 0.0526(10) -0.0085(8) -0.0147(8) 0.0063(8)
C2 0.0532(10) 0.0489(10) 0.0797(13) -0.0078(9) -0.0102(9) 0.0013(8)
C6 0.0494(10) 0.0874(14) 0.0480(10) 0.0023(9) -0.0009(8) -0.0042(9)
C19 0.0661(12) 0.0546(10) 0.0748(13) 0.0120(9) -0.0115(10) -0.0167(9)
C17 0.0738(13) 0.0531(11) 0.0775(14) -0.0056(10) -0.0278(11) 0.0110(10)
C18 0.0900(15) 0.0475(10) 0.0891(16) 0.0111(10) -0.0269(13) -0.0032(10)
C5 0.0529(11) 0.122(2) 0.0713(14) 0.0290(14) -0.0054(10) -0.0202(13)
C3 0.0730(14) 0.0484(11) 0.127(2) 0.0020(12) -0.0359(15) -0.0059(10)
C4 0.0554(13) 0.0820(16) 0.116(2) 0.0435(15) -0.0318(13) -0.0222(12)

loop_
_atom_type_symbol
_atom_type_description
_atom_type_scat_dispersion_real
_atom_type_scat_dispersion_imag
_atom_type_scat_source
C C 0.0181 0.0091 'International Tables Vol C Tables 4.2.6.8 and 6.1.1.4'
H H 0.0000 0.0000 'International Tables Vol C Tables 4.2.6.8 and 6.1.1.4'
Cl Cl 0.3639 0.7018 'International Tables Vol C Tables 4.2.6.8 and 6.1.1.4'
N N 0.0311 0.0180 'International Tables Vol C Tables 4.2.6.8 and 6.1.1.4'
O O 0.0492 0.0322 'International Tables Vol C Tables 4.2.6.8 and 6.1.1.4'
S S 0.3331 0.5567 'International Tables Vol C Tables 4.2.6.8 and 6.1.1.4'

loop_
_geom_angle_atom_site_label_1
_geom_angle_atom_site_label_2
_geom_angle_atom_site_label_3
_geom_angle
_geom_angle_site_symmetry_1
_geom_angle_site_symmetry_3
_geom_angle_publ_flag
O1 S1 N1 106.28(7) . . ?
O1 S1 C1 108.53(8) . . ?
O2 S1 O1 119.38(8) . . ?
O2 S1 N1 107.22(7) . . ?
O2 S1 C1 107.51(8) . . ?
N1 S1 C1 107.37(7) . . ?
C13 O3 C14 110.14(11) . . ?
C11 N2 C9 123.69(12) . . ?
C11 N2 C8 118.71(13) . . ?
C9 N2 C8 111.29(11) . . ?
C10 N1 S1 117.85(9) . . ?
C7 N1 S1 116.79(9) . . ?
C7 N1 C10 111.88(11) . . ?
C11 N3 C15 123.76(13) . . ?
N2 C11 C12 116.53(13) . . ?
N3 C11 N2 118.14(13) . . ?
N3 C11 C12 124.85(13) . . ?
C13 C12 C11 120.17(13) . . ?
C13 C12 C23 118.30(13) . . ?
C23 C12 C11 121.35(13) . . ?
O3 C13 C12 119.58(13) . . ?
C20 C13 O3 118.85(14) . . ?
C20 C13 C12 121.57(15) . . ?
C12 C23 H23 120.1 . . ?
C22 C23 C12 119.86(14) . . ?
C22 C23 H23 120.1 . . ?
N2 C9 H9A 109.3 . . ?
N2 C9 H9B 109.3 . . ?
N2 C9 C10 111.45(12) . . ?
H9A C9 H9B 108.0 . . ?
C10 C9 H9A 109.3 . . ?
C10 C9 H9B 109.3 . . ?
N1 C10 C9 109.29(12) . . ?
N1 C10 H10A 109.8 . . ?
N1 C10 H10B 109.8 . . ?
C9 C10 H10A 109.8 . . ?
C9 C10 H10B 109.8 . . ?
H10A C10 H10B 108.3 . . ?
N1 C7 H7A 110.0 . . ?
N1 C7 H7B 110.0 . . ?
N1 C7 C8 108.43(12) . . ?
H7A C7 H7B 108.4 . . ?
C8 C7 H7A 110.0 . . ?
C8 C7 H7B 110.0 . . ?
C2 C1 S1 120.55(14) . . ?
C2 C1 C6 120.85(17) . . ?
C6 C1 S1 118.58(14) . . ?
C14 C15 N3 124.28(15) . . ?
C14 C15 C16 116.80(16) . . ?
C16 C15 N3 118.45(16) . . ?
C23 C22 Cl1 119.07(13) . . ?
C21 C22 Cl1 119.77(12) . . ?
C21 C22 C23 121.16(15) . . ?
N2 C8 C7 111.08(12) . . ?
N2 C8 H8A 109.4 . . ?
N2 C8 H8B 109.4 . . ?
C7 C8 H8A 109.4 . . ?
C7 C8 H8B 109.4 . . ?
H8A C8 H8B 108.0 . . ?
C15 C14 O3 119.27(14) . . ?
C19 C14 O3 118.46(17) . . ?
C19 C14 C15 122.22(18) . . ?
C22 C21 H21 120.4 . . ?
C20 C21 C22 119.28(15) . . ?
C20 C21 H21 120.4 . . ?
C13 C20 H20 120.1 . . ?
C21 C20 C13 119.82(15) . . ?
C21 C20 H20 120.1 . . ?
C15 C16 H16 119.3 . . ?
C17 C16 C15 121.3(2) . . ?
C17 C16 H16 119.3 . . ?
C1 C2 H2 120.8 . . ?
C1 C2 C3 118.5(2) . . ?
C3 C2 H2 120.8 . . ?
C1 C6 H6 120.3 . . ?
C5 C6 C1 119.4(2) . . ?
C5 C6 H6 120.3 . . ?
C14 C19 H19 120.2 . . ?
C14 C19 C18 119.5(2) . . ?
C18 C19 H19 120.2 . . ?
C16 C17 H17 119.8 . . ?
C16 C17 C18 120.4(2) . . ?
C18 C17 H17 119.8 . . ?
C19 C18 H18 120.1 . . ?
C17 C18 C19 119.75(19) . . ?
C17 C18 H18 120.1 . . ?
C6 C5 H5 119.8 . . ?
C4 C5 C6 120.4(2) . . ?
C4 C5 H5 119.8 . . ?
C2 C3 H3 119.7 . . ?
C4 C3 C2 120.7(2) . . ?
C4 C3 H3 119.7 . . ?
C5 C4 C3 120.2(2) . . ?
C5 C4 H4 119.9 . . ?
C3 C4 H4 119.9 . . ?

loop_
_geom_bond_atom_site_label_1
_geom_bond_atom_site_label_2
_geom_bond_distance
_geom_bond_site_symmetry_2
_geom_bond_publ_flag
S1 O1 1.4283(11) . ?
S1 O2 1.4258(12) . ?
S1 N1 1.6330(12) . ?
S1 C1 1.7640(17) . ?
Cl1 C22 1.7361(17) . ?
O3 C13 1.3891(19) . ?
O3 C14 1.407(2) . ?
N2 C11 1.3772(19) . ?
N2 C9 1.4567(19) . ?
N2 C8 1.4624(18) . ?
N1 C10 1.4815(17) . ?
N1 C7 1.4747(18) . ?
N3 C11 1.289(2) . ?
N3 C15 1.399(2) . ?
C11 C12 1.4909(19) . ?
C12 C13 1.389(2) . ?
C12 C23 1.392(2) . ?
C13 C20 1.384(2) . ?
C23 H23 0.9300 . ?
C23 C22 1.386(2) . ?
C9 H9A 0.9700 . ?
C9 H9B 0.9700 . ?
C9 C10 1.517(2) . ?
C10 H10A 0.9700 . ?
C10 H10B 0.9700 . ?
C7 H7A 0.9700 . ?
C7 H7B 0.9700 . ?
C7 C8 1.508(2) . ?
C1 C2 1.380(2) . ?
C1 C6 1.386(2) . ?
C15 C14 1.390(2) . ?
C15 C16 1.397(2) . ?
C22 C21 1.384(2) . ?
C8 H8A 0.9700 . ?
C8 H8B 0.9700 . ?
C14 C19 1.375(2) . ?
C21 H21 0.9300 . ?
C21 C20 1.376(2) . ?
C20 H20 0.9300 . ?
C16 H16 0.9300 . ?
C16 C17 1.374(3) . ?
C2 H2 0.9300 . ?
C2 C3 1.386(3) . ?
C6 H6 0.9300 . ?
C6 C5 1.372(3) . ?
C19 H19 0.9300 . ?
C19 C18 1.380(3) . ?
C17 H17 0.9300 . ?
C17 C18 1.374(3) . ?
C18 H18 0.9300 . ?
C5 H5 0.9300 . ?
C5 C4 1.368(4) . ?
C3 H3 0.9300 . ?
C3 C4 1.372(4) . ?
C4 H4 0.9300 . ?

loop_
_geom_torsion_atom_site_label_1
_geom_torsion_atom_site_label_2
_geom_torsion_atom_site_label_3
_geom_torsion_atom_site_label_4
_geom_torsion
_geom_torsion_site_symmetry_1
_geom_torsion_site_symmetry_2
_geom_torsion_site_symmetry_3
_geom_torsion_site_symmetry_4
_geom_torsion_publ_flag
S1 N1 C10 C9 163.19(10) . . . . ?
S1 N1 C7 C8 -161.17(10) . . . . ?
S1 C1 C2 C3 -178.21(15) . . . . ?
S1 C1 C6 C5 178.21(15) . . . . ?
Cl1 C22 C21 C20 178.90(13) . . . . ?
O3 C13 C20 C21 179.11(14) . . . . ?
O3 C14 C19 C18 -176.73(16) . . . . ?
O1 S1 N1 C10 -176.73(11) . . . . ?
O1 S1 N1 C7 45.63(12) . . . . ?
O1 S1 C1 C2 -17.09(16) . . . . ?
O1 S1 C1 C6 164.62(13) . . . . ?
O2 S1 N1 C10 -48.00(13) . . . . ?
O2 S1 N1 C7 174.36(11) . . . . ?
O2 S1 C1 C2 -147.51(14) . . . . ?
O2 S1 C1 C6 34.21(15) . . . . ?
N2 C11 C12 C13 -146.13(14) . . . . ?
N2 C11 C12 C23 38.85(19) . . . . ?
N2 C9 C10 N1 54.91(16) . . . . ?
N1 S1 C1 C2 97.41(15) . . . . ?
N1 S1 C1 C6 -80.88(14) . . . . ?
N1 C7 C8 N2 -58.28(17) . . . . ?
N3 C11 C12 C13 42.0(2) . . . . ?
N3 C11 C12 C23 -133.04(16) . . . . ?
N3 C15 C14 O3 5.6(2) . . . . ?
N3 C15 C14 C19 -171.57(16) . . . . ?
N3 C15 C16 C17 172.16(15) . . . . ?
C11 N2 C9 C10 95.56(16) . . . . ?
C11 N2 C8 C7 -95.24(16) . . . . ?
C11 N3 C15 C14 -39.6(2) . . . . ?
C11 N3 C15 C16 148.54(15) . . . . ?
C11 C12 C13 O3 5.0(2) . . . . ?
C11 C12 C13 C20 -175.69(14) . . . . ?
C11 C12 C23 C22 175.77(14) . . . . ?
C12 C13 C20 C21 -0.2(2) . . . . ?
C12 C23 C22 Cl1 -179.66(11) . . . . ?
C12 C23 C22 C21 -0.1(2) . . . . ?
C13 O3 C14 C15 66.10(18) . . . . ?
C13 O3 C14 C19 -116.62(16) . . . . ?
C13 C12 C23 C22 0.7(2) . . . . ?
C23 C12 C13 O3 -179.85(12) . . . . ?
C23 C12 C13 C20 -0.5(2) . . . . ?
C23 C22 C21 C20 -0.7(2) . . . . ?
C9 N2 C11 N3 -148.51(14) . . . . ?
C9 N2 C11 C12 39.04(19) . . . . ?
C9 N2 C8 C7 57.92(17) . . . . ?
C10 N1 C7 C8 58.78(16) . . . . ?
C7 N1 C10 C9 -57.22(16) . . . . ?
C1 S1 N1 C10 67.28(12) . . . . ?
C1 S1 N1 C7 -70.36(12) . . . . ?
C1 C2 C3 C4 -0.5(3) . . . . ?
C1 C6 C5 C4 0.5(3) . . . . ?
C15 N3 C11 N2 -177.80(14) . . . . ?
C15 N3 C11 C12 -6.0(2) . . . . ?
C15 C14 C19 C18 0.5(3) . . . . ?
C15 C16 C17 C18 -0.7(3) . . . . ?
C22 C21 C20 C13 0.8(2) . . . . ?
C8 N2 C11 N3 1.1(2) . . . . ?
C8 N2 C11 C12 -171.34(13) . . . . ?
C8 N2 C9 C10 -56.01(17) . . . . ?
C14 O3 C13 C12 -72.26(17) . . . . ?
C14 O3 C13 C20 108.39(16) . . . . ?
C14 C15 C16 C17 -0.3(2) . . . . ?
C14 C19 C18 C17 -1.4(3) . . . . ?
C16 C15 C14 O3 177.57(14) . . . . ?
C16 C15 C14 C19 0.4(2) . . . . ?
C16 C17 C18 C19 1.6(3) . . . . ?
C2 C1 C6 C5 -0.1(3) . . . . ?
C2 C3 C4 C5 0.9(3) . . . . ?
C6 C1 C2 C3 0.0(3) . . . . ?
C6 C5 C4 C3 -1.0(3) . . . . ?
